data_7240290
loop_
_publ_author_name
'Zhang, Keke'
'Fellah, Noalle'
'Shtukenberg, Alexander G.'
'Fu, Xiaoyan'
'Hu, Chunhua'
'Ward, Michael D.'

_publ_section_title
;
 Discovery of new polymorphs of the tuberculosis drug isoniazid
;
_journal_name_full CrystEngComm
_journal_paper_doi 10.1039/D0CE00440E
_journal_year 2020
_chemical_formula_sum 'C6 H7 N3 O'
_chemical_formula_weight 137.15
_space_group_crystal_system orthorhombic
_space_group_IT_number 29
_space_group_name_Hall 'P 2c -2ac'
_space_group_name_H-M_alt 'P c a 21'
_atom_sites_solution_hydrogens mixed
_audit_creation_method SHELXL-2018/3
_audit_update_record
;
2020-02-14 deposited with the CCDC.	2020-03-27 downloaded from the CCDC.
;
_cell_angle_alpha 90
_cell_angle_beta 90
_cell_angle_gamma 90
_cell_formula_units_Z 16
_cell_length_a 34.428(5)
_cell_length_b 3.8120(6)
_cell_length_c 19.787(3)
_cell_measurement_reflns_used 1162
_cell_measurement_temperature 100(2)
_cell_measurement_theta_max 18.86
_cell_measurement_theta_min 2.37
_cell_volume 2596.8(7)
_computing_cell_refinement 'Bruker SAINT'
_computing_data_collection 'Bruker APEX2'
_computing_data_reduction 'Bruker SAINT'
_computing_structure_refinement 'SHELXL-2018/3 (Sheldrick, 2018)'
_computing_structure_solution 'SHELXT (Sheldrick 2015)'
_diffrn_ambient_temperature 100(2)
_diffrn_measured_fraction_theta_full 0.999
_diffrn_measured_fraction_theta_max 0.999
_diffrn_measurement_device_type 'Bruker APEX-II CCD'
_diffrn_measurement_method '\w scans'
_diffrn_radiation_monochromator graphite
_diffrn_radiation_source 'sealed tube'
_diffrn_radiation_type MoK\a
_diffrn_radiation_wavelength 0.71073
_diffrn_reflns_av_R_equivalents 0.1332
_diffrn_reflns_av_unetI/netI 0.0927
_diffrn_reflns_Laue_measured_fraction_full 0.999
_diffrn_reflns_Laue_measured_fraction_max 0.999
_diffrn_reflns_limit_h_max 34
_diffrn_reflns_limit_h_min -34
_diffrn_reflns_limit_k_max 3
_diffrn_reflns_limit_k_min -3
_diffrn_reflns_limit_l_max 19
_diffrn_reflns_limit_l_min -19
_diffrn_reflns_number 18380
_diffrn_reflns_point_group_measured_fraction_full 1.000
_diffrn_reflns_point_group_measured_fraction_max 1.000
_diffrn_reflns_theta_full 20.834
_diffrn_reflns_theta_max 20.834
_diffrn_reflns_theta_min 1.568
_exptl_absorpt_coefficient_mu 0.101
_exptl_absorpt_correction_T_max 0.7446
_exptl_absorpt_correction_T_min 0.6623
_exptl_absorpt_correction_type multi-scan
_exptl_absorpt_process_details SADABS
_exptl_crystal_colour colourless
_exptl_crystal_density_diffrn 1.403
_exptl_crystal_description needle
_exptl_crystal_F_000 1152
_exptl_crystal_size_max 0.540
_exptl_crystal_size_mid 0.030
_exptl_crystal_size_min 0.020
_refine_diff_density_max 0.199
_refine_diff_density_min -0.191
_refine_diff_density_rms 0.045
_refine_ls_abs_structure_details
;
 Flack x determined using 763 quotients [(I+)-(I-)]/[(I+)+(I-)]
 (Parsons, Flack and Wagner, Acta Cryst. B69 (2013) 249-259).
;
_refine_ls_abs_structure_Flack 3.0(10)
_refine_ls_extinction_method none
_refine_ls_goodness_of_fit_ref 1.027
_refine_ls_hydrogen_treatment mixed
_refine_ls_matrix_type full
_refine_ls_number_parameters 397
_refine_ls_number_reflns 2728
_refine_ls_number_restraints 14
_refine_ls_restrained_S_all 1.025
_refine_ls_R_factor_all 0.0850
_refine_ls_R_factor_gt 0.0515
_refine_ls_shift/su_max 0.000
_refine_ls_shift/su_mean 0.000
_refine_ls_structure_factor_coef Fsqd
_refine_ls_weighting_details 'w=1/[\s^2^(Fo^2^)+(0.0460P)^2^] where P=(Fo^2^+2Fc^2^)/3'
_refine_ls_weighting_scheme calc
_refine_ls_wR_factor_gt 0.1050
_refine_ls_wR_factor_ref 0.1202
_reflns_Friedel_coverage 0.928
_reflns_Friedel_fraction_full 1.000
_reflns_Friedel_fraction_max 1.000
_reflns_number_gt 1998
_reflns_number_total 2728
_reflns_threshold_expression 'I > 2\s(I)'
_cod_data_source_file d0ce00440e2.cif
_cod_data_source_block 19mdw2h
_cod_database_code 7240290
_shelx_shelxl_version_number 2018/3
_shelx_space_group_comment
;
The symmetry employed for this shelxl refinement is uniquely defined
by the following loop, which should always be used as a source of
symmetry information in preference to the above space-group names.
They are only intended as comments.
;
_shelx_estimated_absorpt_t_min 0.947
_shelx_estimated_absorpt_t_max 0.998

loop_
_space_group_symop_operation_xyz
'x, y, z'
'-x, -y, z+1/2'
'x+1/2, -y, z'
'-x+1/2, y, z+1/2'

loop_
_atom_site_label
_atom_site_type_symbol
_atom_site_fract_x
_atom_site_fract_y
_atom_site_fract_z
_atom_site_U_iso_or_equiv
_atom_site_adp_type
_atom_site_occupancy
_atom_site_site_symmetry_order
_atom_site_calc_flag
_atom_site_refinement_flags_posn
_atom_site_refinement_flags_adp
_atom_site_refinement_flags_occupancy
_atom_site_disorder_assembly
_atom_site_disorder_group
O1 O 0.6304(2) 0.3671(17) 0.6878(4) 0.031(2) Uani 1 1 d . . . . .
N1 N 0.5798(3) 0.799(2) 0.9113(5) 0.033(3) Uani 1 1 d . . . . .
N2 N 0.6851(3) 0.423(2) 0.7504(5) 0.029(2) Uani 1 1 d D . . . .
H2N H 0.697(3) 0.44(3) 0.789(3) 0.034 Uiso 1 1 d D U . . .
N3 N 0.7109(3) 0.281(2) 0.7021(5) 0.032(2) Uani 1 1 d D . . . .
H3A H 0.711(3) 0.43(2) 0.669(4) 0.039 Uiso 1 1 d D U . . .
H3B H 0.702(3) 0.094(16) 0.683(5) 0.039 Uiso 1 1 d D U . . .
C1 C 0.5634(3) 0.644(3) 0.8578(7) 0.035(3) Uani 1 1 d . . . . .
H1 H 0.536157 0.606352 0.858216 0.041 Uiso 1 1 calc R U . . .
C2 C 0.5843(3) 0.537(2) 0.8019(6) 0.029(3) Uani 1 1 d . . . . .
H2A H 0.571232 0.433496 0.764644 0.035 Uiso 1 1 calc R U . . .
C3 C 0.6242(3) 0.581(2) 0.8001(6) 0.022(3) Uani 1 1 d . . . . .
C4 C 0.6411(3) 0.756(3) 0.8544(6) 0.026(3) Uani 1 1 d . . . . .
H4 H 0.668149 0.807334 0.854355 0.031 Uiso 1 1 calc R U . . .
C5 C 0.6180(3) 0.856(3) 0.9086(7) 0.034(3) Uani 1 1 d . . . . .
H5 H 0.629993 0.971303 0.945677 0.041 Uiso 1 1 calc R U . . .
C6 C 0.6467(3) 0.448(2) 0.7405(6) 0.023(3) Uani 1 1 d . . . . .
O2 O 0.71516(19) 0.7864(17) 0.5832(4) 0.0291(19) Uani 1 1 d . . . . .
N4 N 0.7726(3) 1.351(2) 0.3763(5) 0.028(3) Uani 1 1 d . . . . .
N5 N 0.6619(3) 0.991(2) 0.5284(5) 0.025(2) Uani 1 1 d D . . . .
H5N H 0.650(3) 1.08(2) 0.493(3) 0.030 Uiso 1 1 d D U . . .
N6 N 0.6356(3) 0.842(2) 0.5746(5) 0.030(3) Uani 1 1 d D . . . .
H6A H 0.646(3) 0.70(2) 0.604(4) 0.036 Uiso 1 1 d D U . . .
H6B H 0.634(3) 0.97(2) 0.611(3) 0.036 Uiso 1 1 d D U . . .
C7 C 0.7838(3) 1.337(3) 0.4409(7) 0.026(3) Uani 1 1 d . . . . .
H7 H 0.808823 1.424356 0.451964 0.031 Uiso 1 1 calc R U . . .
C8 C 0.7611(3) 1.202(2) 0.4932(6) 0.026(3) Uani 1 1 d . . . . .
H8 H 0.770549 1.193417 0.538290 0.031 Uiso 1 1 calc R U . . .
C9 C 0.7242(3) 1.081(2) 0.4771(6) 0.023(3) Uani 1 1 d . . . . .
C10 C 0.7121(3) 1.099(3) 0.4104(6) 0.026(3) Uani 1 1 d . . . . .
H10 H 0.686809 1.022634 0.398049 0.032 Uiso 1 1 calc R U . . .
C11 C 0.7370(3) 1.229(3) 0.3624(6) 0.032(3) Uani 1 1 d . . . . .
H11 H 0.728513 1.231696 0.316661 0.039 Uiso 1 1 calc R U . . .
C12 C 0.7001(3) 0.938(3) 0.5347(6) 0.023(3) Uani 1 1 d . . . . .
O3 O 0.5323(2) 0.4116(18) 0.4163(4) 0.0289(19) Uani 1 1 d . . . . .
N7 N 0.4759(3) 0.977(2) 0.6237(5) 0.028(3) Uani 1 1 d . . . . .
N8 N 0.5859(3) 0.508(2) 0.4786(5) 0.027(2) Uani 1 1 d D . . . .
H8N H 0.595(3) 0.60(2) 0.515(3) 0.033 Uiso 1 1 d D U . . .
N9 N 0.6116(3) 0.342(2) 0.4329(5) 0.029(2) Uani 1 1 d D . . . .
H9A H 0.604(2) 0.158(15) 0.411(3) 0.034 Uiso 1 1 d D U . . .
H9B H 0.617(3) 0.523(16) 0.409(4) 0.034 Uiso 1 1 d D U . . .
C13 C 0.4656(3) 0.970(3) 0.5587(7) 0.029(3) Uani 1 1 d . . . . .
H13 H 0.441408 1.071276 0.546479 0.035 Uiso 1 1 calc R U . . .
C14 C 0.4881(3) 0.822(3) 0.5079(6) 0.027(3) Uani 1 1 d . . . . .
H14 H 0.479024 0.818779 0.462609 0.032 Uiso 1 1 calc R U . . .
C15 C 0.5241(3) 0.681(2) 0.5241(6) 0.025(3) Uani 1 1 d . . . . .
C16 C 0.5354(3) 0.690(2) 0.5911(6) 0.027(3) Uani 1 1 d . . . . .
H16 H 0.559907 0.597308 0.604250 0.032 Uiso 1 1 calc R U . . .
C17 C 0.5109(3) 0.836(3) 0.6387(6) 0.029(3) Uani 1 1 d . . . . .
H17 H 0.519097 0.836881 0.684591 0.035 Uiso 1 1 calc R U . . .
C18 C 0.5477(4) 0.521(3) 0.4687(7) 0.026(3) Uani 1 1 d . . . . .
O4 O 0.6148(2) -0.1459(18) 0.3199(4) 0.031(2) Uani 1 1 d D . . . .
N10 N 0.6727(3) -0.412(2) 0.0905(5) 0.038(3) Uani 1 1 d . . . . .
N11 N 0.5628(3) -0.145(2) 0.2486(5) 0.029(2) Uani 1 1 d D . . . .
H11N H 0.554(3) -0.15(3) 0.207(2) 0.035 Uiso 1 1 d D U . . .
N12 N 0.5350(3) -0.046(2) 0.2981(5) 0.036(3) Uani 1 1 d D . . . .
H12A H 0.540(3) 0.10(2) 0.330(4) 0.043 Uiso 1 1 d D U . . .
H12B H 0.528(3) -0.216(19) 0.323(4) 0.043 Uiso 1 1 d D U . . .
C19 C 0.6862(3) -0.272(3) 0.1468(6) 0.033(3) Uani 1 1 d . . . . .
H19 H 0.713128 -0.220005 0.148473 0.040 Uiso 1 1 calc R U . . .
C20 C 0.6646(3) -0.197(3) 0.2029(6) 0.031(3) Uani 1 1 d . . . . .
H20 H 0.676287 -0.093709 0.241583 0.037 Uiso 1 1 calc R U . . .
C21 C 0.6252(3) -0.275(3) 0.2021(6) 0.025(3) Uani 1 1 d . . . . .
C22 C 0.6099(3) -0.428(3) 0.1448(6) 0.025(3) Uani 1 1 d . . . . .
H22 H 0.583245 -0.490128 0.142640 0.031 Uiso 1 1 calc R U . . .
C23 C 0.6344(4) -0.489(3) 0.0903(6) 0.034(3) Uani 1 1 d . . . . .
H23 H 0.623616 -0.591293 0.050662 0.041 Uiso 1 1 calc R U . . .
C24 C 0.6007(4) -0.182(3) 0.2625(6) 0.027(3) Uani 1 1 d . . . . .

loop_
_atom_site_aniso_label
_atom_site_aniso_U_11
_atom_site_aniso_U_22
_atom_site_aniso_U_33
_atom_site_aniso_U_23
_atom_site_aniso_U_13
_atom_site_aniso_U_12
O1 0.033(5) 0.031(5) 0.029(6) -0.002(4) -0.003(4) -0.005(4)
N1 0.030(7) 0.029(6) 0.041(7) 0.001(6) 0.003(6) 0.007(5)
N2 0.019(7) 0.037(6) 0.030(7) -0.003(5) 0.000(5) 0.002(5)
N3 0.033(6) 0.033(7) 0.031(7) -0.004(5) 0.003(5) 0.003(5)
C1 0.028(7) 0.025(7) 0.051(9) 0.005(7) 0.010(8) -0.007(6)
C2 0.029(8) 0.020(6) 0.038(9) 0.002(6) -0.005(7) 0.001(5)
C3 0.016(7) 0.016(6) 0.034(8) 0.000(6) 0.002(6) 0.002(5)
C4 0.012(6) 0.020(7) 0.046(9) 0.006(6) 0.000(6) 0.007(5)
C5 0.030(9) 0.029(7) 0.043(9) -0.002(7) -0.002(7) 0.008(6)
C6 0.021(8) 0.020(6) 0.029(8) 0.005(6) -0.006(7) -0.007(5)
O2 0.025(5) 0.027(4) 0.035(5) 0.003(4) -0.004(4) 0.007(4)
N4 0.020(7) 0.029(6) 0.035(8) -0.001(5) 0.002(5) 0.001(4)
N5 0.019(7) 0.031(6) 0.027(7) 0.008(5) 0.000(5) -0.003(5)
N6 0.025(6) 0.030(6) 0.035(7) 0.003(5) 0.000(5) 0.003(5)
C7 0.008(7) 0.030(7) 0.040(9) -0.002(6) -0.001(7) 0.006(5)
C8 0.023(7) 0.022(6) 0.033(8) -0.001(6) -0.005(6) 0.005(5)
C9 0.015(7) 0.019(6) 0.035(8) 0.000(6) 0.000(6) 0.000(5)
C10 0.018(7) 0.024(7) 0.037(9) -0.004(6) 0.002(7) 0.000(5)
C11 0.020(7) 0.031(7) 0.045(8) 0.001(6) -0.006(7) 0.001(6)
C12 0.019(8) 0.015(6) 0.035(9) -0.011(6) 0.010(6) -0.004(6)
O3 0.024(5) 0.034(5) 0.029(5) -0.004(4) -0.005(4) -0.001(3)
N7 0.019(6) 0.036(6) 0.029(8) 0.001(5) -0.003(5) 0.000(5)
N8 0.018(7) 0.035(6) 0.030(7) -0.008(5) 0.006(5) 0.002(5)
N9 0.032(6) 0.021(6) 0.033(6) -0.004(5) 0.001(5) 0.006(5)
C13 0.022(7) 0.017(7) 0.049(10) 0.003(6) -0.002(7) -0.004(6)
C14 0.024(7) 0.024(7) 0.032(8) 0.002(6) -0.003(6) -0.008(6)
C15 0.028(8) 0.014(6) 0.033(8) 0.010(6) -0.003(6) 0.000(5)
C16 0.021(7) 0.030(6) 0.029(8) 0.005(6) -0.004(6) 0.003(5)
C17 0.029(8) 0.033(7) 0.026(7) 0.006(6) 0.001(6) -0.003(6)
C18 0.019(8) 0.024(7) 0.036(9) 0.012(6) 0.000(7) 0.007(6)
O4 0.024(5) 0.040(5) 0.029(6) 0.000(4) -0.002(4) 0.004(3)
N10 0.036(7) 0.032(6) 0.047(8) -0.001(6) 0.009(6) 0.010(5)
N11 0.025(7) 0.038(6) 0.025(6) 0.003(6) 0.000(6) 0.009(5)
N12 0.029(6) 0.039(7) 0.040(7) -0.007(5) 0.004(6) 0.007(5)
C19 0.019(6) 0.042(8) 0.039(9) 0.012(7) -0.006(7) 0.004(6)
C20 0.033(8) 0.029(7) 0.030(8) 0.000(6) -0.007(7) -0.001(6)
C21 0.029(8) 0.022(7) 0.026(7) 0.001(6) -0.005(6) 0.006(6)
C22 0.024(7) 0.026(7) 0.027(8) -0.002(6) 0.002(6) 0.002(5)
C23 0.043(9) 0.034(7) 0.026(8) -0.008(6) -0.003(7) 0.007(6)
C24 0.038(9) 0.011(6) 0.031(9) -0.001(6) 0.004(7) 0.001(5)

loop_
_atom_type_symbol
_atom_type_description
_atom_type_scat_dispersion_real
_atom_type_scat_dispersion_imag
_atom_type_scat_source
C C 0.0033 0.0016 'International Tables Vol C Tables 4.2.6.8 and 6.1.1.4'
H H 0.0000 0.0000 'International Tables Vol C Tables 4.2.6.8 and 6.1.1.4'
N N 0.0061 0.0033 'International Tables Vol C Tables 4.2.6.8 and 6.1.1.4'
O O 0.0106 0.0060 'International Tables Vol C Tables 4.2.6.8 and 6.1.1.4'

loop_
_geom_angle_atom_site_label_1
_geom_angle_atom_site_label_2
_geom_angle_atom_site_label_3
_geom_angle
_geom_angle_site_symmetry_1
_geom_angle_site_symmetry_3
_geom_angle_publ_flag
C5 N1 C1 117.0(10) . . ?
C6 N2 N3 123.3(10) . . ?
C6 N2 H2N 127(8) . . ?
N3 N2 H2N 108(7) . . ?
N2 N3 H3A 105(7) . . ?
N2 N3 H3B 113(7) . . ?
H3A N3 H3B 101(10) . . ?
N1 C1 C2 123.1(10) . . ?
N1 C1 H1 118.4 . . ?
C2 C1 H1 118.4 . . ?
C1 C2 C3 120.1(11) . . ?
C1 C2 H2A 119.9 . . ?
C3 C2 H2A 119.9 . . ?
C2 C3 C4 116.9(10) . . ?
C2 C3 C6 119.6(11) . . ?
C4 C3 C6 123.5(10) . . ?
C5 C4 C3 119.1(10) . . ?
C5 C4 H4 120.5 . . ?
C3 C4 H4 120.5 . . ?
N1 C5 C4 123.6(12) . . ?
N1 C5 H5 118.2 . . ?
C4 C5 H5 118.2 . . ?
O1 C6 N2 124.0(11) . . ?
O1 C6 C3 121.2(10) . . ?
N2 C6 C3 114.8(11) . . ?
C7 N4 C11 116.6(10) . . ?
C12 N5 N6 120.9(9) . . ?
C12 N5 H5N 126(7) . . ?
N6 N5 H5N 112(7) . . ?
N5 N6 H6A 114(7) . . ?
N5 N6 H6B 111(7) . . ?
H6A N6 H6B 80(9) . . ?
N4 C7 C8 124.2(10) . . ?
N4 C7 H7 117.9 . . ?
C8 C7 H7 117.9 . . ?
C9 C8 C7 117.7(10) . . ?
C9 C8 H8 121.2 . . ?
C7 C8 H8 121.2 . . ?
C8 C9 C10 118.6(10) . . ?
C8 C9 C12 116.8(11) . . ?
C10 C9 C12 124.7(10) . . ?
C11 C10 C9 119.3(10) . . ?
C11 C10 H10 120.4 . . ?
C9 C10 H10 120.4 . . ?
N4 C11 C10 123.7(11) . . ?
N4 C11 H11 118.2 . . ?
C10 C11 H11 118.2 . . ?
O2 C12 N5 123.8(10) . . ?
O2 C12 C9 121.5(10) . . ?
N5 C12 C9 114.7(11) . . ?
C13 N7 C17 116.1(10) . . ?
C18 N8 N9 122.8(10) . . ?
C18 N8 H8N 118(7) . . ?
N9 N8 H8N 119(7) . . ?
N8 N9 H9A 119(4) . . ?
N8 N9 H9B 98(7) . . ?
H9A N9 H9B 116(9) . . ?
N7 C13 C14 123.9(11) . . ?
N7 C13 H13 118.0 . . ?
C14 C13 H13 118.0 . . ?
C13 C14 C15 119.3(11) . . ?
C13 C14 H14 120.4 . . ?
C15 C14 H14 120.4 . . ?
C16 C15 C14 117.6(11) . . ?
C16 C15 C18 124.1(10) . . ?
C14 C15 C18 118.3(11) . . ?
C15 C16 C17 119.5(10) . . ?
C15 C16 H16 120.3 . . ?
C17 C16 H16 120.3 . . ?
N7 C17 C16 123.6(10) . . ?
N7 C17 H17 118.2 . . ?
C16 C17 H17 118.2 . . ?
O3 C18 N8 122.3(11) . . ?
O3 C18 C15 121.4(11) . . ?
N8 C18 C15 116.4(12) . . ?
C19 N10 C23 115.7(10) . . ?
C24 N11 N12 122.9(10) . . ?
C24 N11 H11N 121(7) . . ?
N12 N11 H11N 115(7) . . ?
N11 N12 H12A 122(8) . . ?
N11 N12 H12B 114(7) . . ?
H12A N12 H12B 97(10) . . ?
N10 C19 C20 125.5(11) . . ?
N10 C19 H19 117.3 . . ?
C20 C19 H19 117.3 . . ?
C19 C20 C21 118.5(11) . . ?
C19 C20 H20 120.8 . . ?
C21 C20 H20 120.8 . . ?
C22 C21 C20 118.2(10) . . ?
C22 C21 C24 122.6(10) . . ?
C20 C21 C24 119.3(10) . . ?
C21 C22 C23 118.6(10) . . ?
C21 C22 H22 120.7 . . ?
C23 C22 H22 120.7 . . ?
N10 C23 C22 123.5(11) . . ?
N10 C23 H23 118.2 . . ?
C22 C23 H23 118.2 . . ?
O4 C24 N11 123.7(11) . . ?
O4 C24 C21 122.2(11) . . ?
N11 C24 C21 114.1(11) . . ?

loop_
_geom_bond_atom_site_label_1
_geom_bond_atom_site_label_2
_geom_bond_distance
_geom_bond_site_symmetry_2
_geom_bond_publ_flag
O1 C6 1.225(13) . ?
N1 C5 1.335(13) . ?
N1 C1 1.337(14) . ?
N2 C6 1.341(14) . ?
N2 N3 1.415(14) . ?
N2 H2N 0.866(16) . ?
N3 H3A 0.861(16) . ?
N3 H3B 0.864(16) . ?
C1 C2 1.380(15) . ?
C1 H1 0.9500 . ?
C2 C3 1.384(13) . ?
C2 H2A 0.9500 . ?
C3 C4 1.394(14) . ?
C3 C6 1.498(15) . ?
C4 C5 1.389(15) . ?
C4 H4 0.9500 . ?
C5 H5 0.9500 . ?
O2 C12 1.237(13) . ?
N4 C7 1.338(14) . ?
N4 C11 1.339(13) . ?
N5 C12 1.335(14) . ?
N5 N6 1.407(13) . ?
N5 H5N 0.861(16) . ?
N6 H6A 0.862(16) . ?
N6 H6B 0.861(16) . ?
C7 C8 1.394(15) . ?
C7 H7 0.9500 . ?
C8 C9 1.387(14) . ?
C8 H8 0.9500 . ?
C9 C10 1.387(15) . ?
C9 C12 1.511(16) . ?
C10 C11 1.371(15) . ?
C10 H10 0.9500 . ?
C11 H11 0.9500 . ?
O3 C18 1.236(14) . ?
N7 C13 1.335(13) . ?
N7 C17 1.353(13) . ?
N8 C18 1.330(14) . ?
N8 N9 1.413(13) . ?
N8 H8N 0.862(16) . ?
N9 H9A 0.867(16) . ?
N9 H9B 0.861(16) . ?
C13 C14 1.387(15) . ?
C13 H13 0.9500 . ?
C14 C15 1.389(14) . ?
C14 H14 0.9500 . ?
C15 C16 1.382(15) . ?
C15 C18 1.494(16) . ?
C16 C17 1.382(14) . ?
C16 H16 0.9500 . ?
C17 H17 0.9500 . ?
O4 C24 1.243(13) . ?
N10 C19 1.318(14) . ?
N10 C23 1.352(14) . ?
N11 C24 1.341(14) . ?
N11 N12 1.420(13) . ?
N11 H11N 0.866(16) . ?
N12 H12A 0.860(16) . ?
N12 H12B 0.858(16) . ?
C19 C20 1.367(15) . ?
C19 H19 0.9500 . ?
C20 C21 1.387(13) . ?
C20 H20 0.9500 . ?
C21 C22 1.381(15) . ?
C21 C24 1.504(15) . ?
C22 C23 1.388(16) . ?
C22 H22 0.9500 . ?
C23 H23 0.9500 . ?
